data_4080102
loop_
_publ_author_name
'Sabater, Sara'
'Mata, Jose A.'
'Peris, Eduardo'

_publ_section_title
;
 Chiral Palladacycles with N-Heterocyclic Carbene Ligands as Catalysts for
 Asymmetric Hydrophosphination
;
_journal_issue 4
_journal_name_full Organometallics
_journal_page_first 1112
_journal_paper_doi 10.1021/om400007a
_journal_volume 32
_journal_year 2013
_chemical_absolute_configuration ad
_chemical_formula_moiety 'C28 H30 N2 O4 Pd2, 2(C2 H3 N)'
_chemical_formula_sum 'C32 H36 N4 O4 Pd2'
_chemical_formula_weight 753.45
_chemical_name_systematic
;
 ? 
;
_space_group_crystal_system orthorhombic
_space_group_IT_number 19
_space_group_name_Hall 'P 2ac 2ab'
_space_group_name_H-M_alt 'P 21 21 21'
_symmetry_space_group_name_Hall 'P 2ac 2ab'
_symmetry_space_group_name_H-M 'P 21 21 21'
_atom_sites_solution_hydrogens geom
_atom_sites_solution_primary direct
_atom_sites_solution_secondary difmap
_audit_creation_date 2011-11-03
_audit_creation_method
;
  Olex2 1.1
  (compiled Sep  7 2011 21:07:27, GUI svn.r3853)
;
_cell_angle_alpha 90.00
_cell_angle_beta 90.00
_cell_angle_gamma 90.00
_cell_formula_units_Z 4
_cell_length_a 12.4821(3)
_cell_length_b 12.8515(3)
_cell_length_c 20.5376(5)
_cell_measurement_reflns_used 5656
_cell_measurement_temperature 219.95(10)
_cell_measurement_theta_max 29.2877
_cell_measurement_theta_min 2.9695
_cell_volume 3294.51(14)
_computing_cell_refinement
;
CrysAlisPro, Agilent Technologies,
Version 1.171.35.15 (release 03-08-2011 CrysAlis171 .NET)
(compiled Aug  3 2011,13:03:54)
;
_computing_data_collection
;
CrysAlisPro, Agilent Technologies,
Version 1.171.35.15 (release 03-08-2011 CrysAlis171 .NET)
(compiled Aug  3 2011,13:03:54)
;
_computing_data_reduction
;
CrysAlisPro, Agilent Technologies,
Version 1.171.35.15 (release 03-08-2011 CrysAlis171 .NET)
(compiled Aug  3 2011,13:03:54)
;
_computing_molecular_graphics
;
O. V. Dolomanov, L. J. Bourhis, R. J. Gildea, J. A. K. Howard and H. Puschmann,
OLEX2: a complete structure solution, refinement and analysis program.
J. Appl. Cryst. (2009). 42, 339-341.
;
_computing_publication_material
;
O. V. Dolomanov, L. J. Bourhis, R. J. Gildea, J. A. K. Howard and H. Puschmann,
OLEX2: a complete structure solution, refinement and analysis program.
J. Appl. Cryst. (2009). 42, 339-341.
;
_computing_structure_refinement
;
SHELXL, G.M. Sheldrick, Acta Cryst.
2008). A64, 112-122
;
_computing_structure_solution 'SHELXS-97 (Sheldrick, 1990)'
_diffrn_ambient_temperature 219.95(10)
_diffrn_detector_area_resol_mean 10.4051
_diffrn_measured_fraction_theta_full 0.998
_diffrn_measured_fraction_theta_max 0.914
_diffrn_measurement_details
;
  1 omega  -11.00   31.00   1.0000   25.0000
omega____ theta____ kappa____ phi______ frames
    -      -11.2867  -99.0000  120.0000 42

  2 omega  -55.00   -3.00   1.0000   25.0000
omega____ theta____ kappa____ phi______ frames
    -      -11.2867   19.0000    0.0000 52

  3 omega   16.00   53.00   1.0000   25.0000
omega____ theta____ kappa____ phi______ frames
    -      -11.2867   19.0000    0.0000 37

  4 omega  -74.00  -34.00   1.0000   25.0000
omega____ theta____ kappa____ phi______ frames
    -      -11.2867  -37.0000   30.0000 40

  5 omega  -20.00   54.00   1.0000   25.0000
omega____ theta____ kappa____ phi______ frames
    -       11.9899  -99.0000 -180.0000 74
;
_diffrn_measurement_device_type 'SuperNova, Dual, Cu at zero, Atlas'
_diffrn_measurement_method '\w scans'
_diffrn_orient_matrix_UB_11 0.0396656000
_diffrn_orient_matrix_UB_12 -0.0329672000
_diffrn_orient_matrix_UB_13 -0.0136829000
_diffrn_orient_matrix_UB_21 -0.0262261000
_diffrn_orient_matrix_UB_22 -0.0440219000
_diffrn_orient_matrix_UB_23 0.0133912000
_diffrn_orient_matrix_UB_31 -0.0310650000
_diffrn_orient_matrix_UB_32 -0.0048674000
_diffrn_orient_matrix_UB_33 -0.0287475000
_diffrn_radiation_monochromator mirror
_diffrn_radiation_type 'Mo K\a'
_diffrn_radiation_wavelength 0.7107
_diffrn_reflns_av_R_equivalents 0.0528
_diffrn_reflns_av_unetI/netI 0.0753
_diffrn_reflns_limit_h_max 16
_diffrn_reflns_limit_h_min -15
_diffrn_reflns_limit_k_max 16
_diffrn_reflns_limit_k_min -13
_diffrn_reflns_limit_l_max 27
_diffrn_reflns_limit_l_min -27
_diffrn_reflns_number 21116
_diffrn_reflns_theta_full 25.00
_diffrn_reflns_theta_max 29.35
_diffrn_reflns_theta_min 3.02
_diffrn_source 'SuperNova (Mo) X-ray Source'
_diffrn_source_current n/a
_diffrn_source_voltage n/a
_exptl_absorpt_coefficient_mu 1.131
_exptl_absorpt_correction_T_max 1.00000
_exptl_absorpt_correction_T_min 0.76385
_exptl_absorpt_correction_type multi-scan
_exptl_absorpt_process_details
;
CrysAlisPro, Agilent Technologies,
Version 1.171.35.15 (release 03-08-2011 CrysAlis171 .NET)
(compiled Aug  3 2011,13:03:54)
Empirical absorption correction using spherical harmonics,
 implemented in SCALE3 ABSPACK scaling algorithm.
;
_exptl_crystal_colour 'clear orangish orange'
_exptl_crystal_colour_lustre clear
_exptl_crystal_colour_modifier orangish
_exptl_crystal_colour_primary orange
_exptl_crystal_density_diffrn 1.519
_exptl_crystal_density_method 'not measured'
_exptl_crystal_description prism
_exptl_crystal_F_000 1520
_exptl_crystal_size_max 0.09
_exptl_crystal_size_mid 0.08
_exptl_crystal_size_min 0.07
_refine_diff_density_max 0.916
_refine_diff_density_min -0.759
_refine_diff_density_rms 0.116
_refine_ls_abs_structure_details 'Flack H D (1983), Acta Cryst. A39, 876-881'
_refine_ls_abs_structure_Flack -0.10(4)
_refine_ls_extinction_method none
_refine_ls_goodness_of_fit_ref 1.060
_refine_ls_hydrogen_treatment constr
_refine_ls_matrix_type full
_refine_ls_number_parameters 385
_refine_ls_number_reflns 7870
_refine_ls_number_restraints 15
_refine_ls_restrained_S_all 1.060
_refine_ls_R_factor_all 0.0815
_refine_ls_R_factor_gt 0.0453
_refine_ls_shift/su_max 0.052
_refine_ls_shift/su_mean 0.001
_refine_ls_structure_factor_coef Fsqd
_refine_ls_weighting_details 'calc w=1/[\s^2^(Fo^2^)+(0.0302P)^2^+0.3852P] where P=(Fo^2^+2Fc^2^)/3'
_refine_ls_weighting_scheme calc
_refine_ls_wR_factor_gt 0.0762
_refine_ls_wR_factor_ref 0.0914
_reflns_number_gt 5790
_reflns_number_total 7870
_reflns_threshold_expression >2sigma(I)
_cod_data_source_file om400007a_si_001.cif
_cod_data_source_block compound_11_str1271
_cod_original_cell_volume 3294.51(15)
_cod_database_code 4080102
_chemical_oxdiff_formula 'C22 H30 N2 O4 Pd2'
_reflns_odcompleteness_completeness 99.74
_reflns_odcompleteness_iscentric 1
_reflns_odcompleteness_theta 26.32

loop_
_space_group_symop_id
_space_group_symop_operation_xyz
1 'x, y, z'
2 '-x+1/2, -y, z+1/2'
3 'x+1/2, -y+1/2, -z'
4 '-x, y+1/2, -z+1/2'

loop_
_atom_site_label
_atom_site_type_symbol
_atom_site_fract_x
_atom_site_fract_y
_atom_site_fract_z
_atom_site_U_iso_or_equiv
_atom_site_adp_type
_atom_site_occupancy
_atom_site_symmetry_multiplicity
_atom_site_calc_flag
_atom_site_refinement_flags
Pd1 Pd -0.44601(3) -0.70517(3) -0.196195(19) 0.02907(10) Uani 1 1 d .
Pd2 Pd -0.56270(3) -0.81503(3) -0.298180(18) 0.02832(10) Uani 1 1 d .
O29 O -0.6893(3) -0.7207(3) -0.27036(16) 0.0313(8) Uani 1 1 d .
O31 O -0.5834(3) -0.6082(3) -0.21788(18) 0.0346(9) Uani 1 1 d .
O33 O -0.5924(3) -0.9075(3) -0.21194(18) 0.0392(9) Uani 1 1 d .
O35 O -0.5414(3) -0.7924(3) -0.13611(17) 0.0354(8) Uani 1 1 d .
N3 N -0.3408(3) -0.6248(3) -0.2521(2) 0.0349(11) Uani 1 1 d .
H3A H -0.3435 -0.6491 -0.2931 0.042 Uiso 1 1 calc R
H3B H -0.3598 -0.5573 -0.2528 0.042 Uiso 1 1 calc R
N16 N -0.4344(4) -0.8981(3) -0.33055(19) 0.0331(10) Uani 1 1 d .
H16A H -0.3739 -0.8698 -0.3145 0.040 Uiso 1 1 calc R
H16B H -0.4391 -0.9637 -0.3156 0.040 Uiso 1 1 calc R
N37 N -0.2397(5) -0.7264(6) -0.3743(4) 0.083(2) Uani 1 1 d .
N42 N -0.2967(14) -0.8906(9) 0.0493(6) 0.195(6) Uani 1 1 d U
C4 C -0.3157(4) -0.7832(4) -0.1745(2) 0.0300(12) Uani 1 1 d .
C5 C -0.2205(4) -0.7413(4) -0.1962(3) 0.0302(11) Uani 1 1 d .
C6 C -0.2284(4) -0.6344(4) -0.2268(3) 0.0365(14) Uani 1 1 d .
H6 H -0.1773 -0.6285 -0.2628 0.044 Uiso 1 1 calc R
C7 C -0.2091(5) -0.5480(4) -0.1779(3) 0.0557(18) Uani 1 1 d .
H7A H -0.2593 -0.5543 -0.1427 0.084 Uiso 1 1 calc R
H7B H -0.2183 -0.4818 -0.1988 0.084 Uiso 1 1 calc R
H7C H -0.1375 -0.5532 -0.1611 0.084 Uiso 1 1 calc R
C8 C -0.1208(4) -0.7938(4) -0.1871(2) 0.0315(12) Uani 1 1 d .
C9 C -0.0219(4) -0.7568(4) -0.2099(3) 0.0421(14) Uani 1 1 d .
H9 H -0.0193 -0.6924 -0.2306 0.050 Uiso 1 1 calc R
C10 C 0.0704(5) -0.8124(5) -0.2027(3) 0.0483(14) Uani 1 1 d .
H10 H 0.1348 -0.7864 -0.2187 0.058 Uiso 1 1 calc R
C11 C 0.0677(5) -0.9091(5) -0.1710(3) 0.0500(16) Uani 1 1 d .
H11 H 0.1307 -0.9470 -0.1663 0.060 Uiso 1 1 calc R
C12 C -0.0255(4) -0.9483(5) -0.1470(3) 0.0493(16) Uani 1 1 d .
H12 H -0.0259 -1.0124 -0.1260 0.059 Uiso 1 1 calc R
C13 C -0.1216(4) -0.8914(4) -0.1542(3) 0.0365(14) Uani 1 1 d .
C14 C -0.2199(4) -0.9310(5) -0.1306(3) 0.0438(15) Uani 1 1 d .
H14 H -0.2207 -0.9933 -0.1076 0.053 Uiso 1 1 calc R
C15 C -0.3130(5) -0.8794(4) -0.1411(3) 0.0400(15) Uani 1 1 d .
H15 H -0.3768 -0.9079 -0.1258 0.048 Uiso 1 1 calc R
C17 C -0.5431(4) -0.7477(4) -0.3828(2) 0.0299(12) Uani 1 1 d .
C18 C -0.4768(4) -0.8000(4) -0.4264(2) 0.0310(12) Uani 1 1 d .
C19 C -0.4285(5) -0.8999(4) -0.4027(3) 0.0359(13) Uani 1 1 d .
H19 H -0.3532 -0.9029 -0.4162 0.043 Uiso 1 1 calc R
C20 C -0.4865(5) -0.9956(5) -0.4278(3) 0.0531(16) Uani 1 1 d .
H20A H -0.4542 -1.0569 -0.4096 0.080 Uiso 1 1 calc R
H20B H -0.4814 -0.9980 -0.4744 0.080 Uiso 1 1 calc R
H20C H -0.5605 -0.9924 -0.4152 0.080 Uiso 1 1 calc R
C21 C -0.4601(4) -0.7591(4) -0.4902(2) 0.0340(13) Uani 1 1 d .
C22 C -0.3936(5) -0.8093(5) -0.5366(3) 0.0465(15) Uani 1 1 d .
H22 H -0.3581 -0.8703 -0.5252 0.056 Uiso 1 1 calc R
C23 C -0.3808(6) -0.7691(6) -0.5979(3) 0.0575(19) Uani 1 1 d .
H23 H -0.3361 -0.8023 -0.6276 0.069 Uiso 1 1 calc R
C24 C -0.4349(7) -0.6778(5) -0.6160(3) 0.0598(19) Uani 1 1 d .
H24 H -0.4264 -0.6514 -0.6579 0.072 Uiso 1 1 calc R
C25 C -0.5000(5) -0.6275(5) -0.5727(3) 0.0522(18) Uani 1 1 d .
H25 H -0.5357 -0.5673 -0.5854 0.063 Uiso 1 1 calc R
C26 C -0.5133(5) -0.6664(4) -0.5090(3) 0.0386(14) Uani 1 1 d .
C27 C -0.5786(5) -0.6157(4) -0.4626(3) 0.0435(16) Uani 1 1 d .
H27 H -0.6129 -0.5541 -0.4742 0.052 Uiso 1 1 calc R
C28 C -0.5926(4) -0.6544(4) -0.4017(3) 0.0342(13) Uani 1 1 d .
H28 H -0.6356 -0.6187 -0.3721 0.041 Uiso 1 1 calc R
C30 C -0.6740(4) -0.6389(4) -0.2379(3) 0.0290(12) Uani 1 1 d .
C32 C -0.7688(4) -0.5720(5) -0.2229(3) 0.0436(15) Uani 1 1 d .
H32A H -0.8291 -0.5951 -0.2481 0.065 Uiso 1 1 calc R
H32B H -0.7527 -0.5010 -0.2337 0.065 Uiso 1 1 calc R
H32C H -0.7854 -0.5770 -0.1774 0.065 Uiso 1 1 calc R
C34 C -0.5879(4) -0.8748(4) -0.1543(3) 0.0335(13) Uani 1 1 d .
C36 C -0.6400(5) -0.9396(5) -0.1021(3) 0.0501(17) Uani 1 1 d .
H36A H -0.6353 -0.9038 -0.0611 0.075 Uiso 1 1 calc R
H36B H -0.6039 -1.0053 -0.0989 0.075 Uiso 1 1 calc R
H36C H -0.7139 -0.9509 -0.1129 0.075 Uiso 1 1 calc R
C38 C -0.2260(6) -0.6842(7) -0.4224(5) 0.068(2) Uani 1 1 d .
C39 C -0.2096(6) -0.6279(6) -0.4837(4) 0.074(2) Uani 1 1 d .
H39A H -0.1799 -0.6742 -0.5156 0.112 Uiso 1 1 calc R
H39B H -0.1611 -0.5710 -0.4765 0.112 Uiso 1 1 calc R
H39C H -0.2770 -0.6015 -0.4990 0.112 Uiso 1 1 calc R
C40 C -0.4266(19) -0.7338(12) 0.0104(6) 0.299(12) Uani 1 1 d U
H40A H -0.4064 -0.7131 -0.0328 0.449 Uiso 1 1 calc R
H40B H -0.4198 -0.6756 0.0394 0.449 Uiso 1 1 calc R
H40C H -0.4995 -0.7575 0.0102 0.449 Uiso 1 1 calc R
C41 C -0.356(2) -0.8192(11) 0.0327(6) 0.202(8) Uani 1 1 d U

loop_
_atom_site_aniso_label
_atom_site_aniso_U_11
_atom_site_aniso_U_22
_atom_site_aniso_U_33
_atom_site_aniso_U_23
_atom_site_aniso_U_13
_atom_site_aniso_U_12
Pd1 0.02736(19) 0.0247(2) 0.0351(2) -0.00126(17) -0.0023(2) -0.00223(17)
Pd2 0.0338(2) 0.02220(19) 0.0290(2) -0.00060(16) 0.0000(2) -0.00124(17)
O29 0.0281(19) 0.029(2) 0.037(2) -0.0065(16) 0.0072(16) -0.0020(16)
O31 0.029(2) 0.026(2) 0.049(2) -0.0024(16) -0.0097(18) 0.0000(15)
O33 0.055(2) 0.031(2) 0.032(2) 0.0028(17) -0.0050(19) -0.0126(17)
O35 0.0327(19) 0.037(2) 0.037(2) -0.0022(17) 0.0034(17) -0.0048(19)
N3 0.035(3) 0.022(2) 0.048(3) 0.008(2) -0.001(2) 0.001(2)
N16 0.038(3) 0.022(2) 0.039(3) -0.0018(17) 0.005(2) 0.005(2)
N37 0.064(4) 0.110(6) 0.075(5) -0.022(5) 0.007(4) -0.001(4)
N42 0.348(19) 0.127(10) 0.112(8) -0.013(7) -0.077(10) 0.003(10)
C4 0.028(3) 0.027(3) 0.035(3) 0.003(2) -0.004(2) -0.001(2)
C5 0.035(3) 0.026(3) 0.030(3) 0.003(2) 0.003(3) -0.004(2)
C6 0.029(3) 0.032(3) 0.048(4) 0.002(3) 0.004(3) -0.009(3)
C7 0.054(4) 0.039(4) 0.075(5) -0.002(3) -0.017(3) -0.013(3)
C8 0.030(3) 0.030(3) 0.034(3) -0.003(3) 0.000(2) -0.004(2)
C9 0.034(3) 0.036(3) 0.055(4) 0.008(3) 0.002(3) -0.005(2)
C10 0.032(3) 0.057(4) 0.056(3) -0.003(3) 0.006(3) -0.006(3)
C11 0.031(3) 0.058(4) 0.061(4) -0.005(3) -0.005(3) 0.009(3)
C12 0.038(3) 0.044(4) 0.066(4) 0.001(3) -0.010(3) 0.002(3)
C13 0.029(3) 0.041(4) 0.040(3) -0.003(3) -0.005(3) 0.001(2)
C14 0.036(3) 0.039(4) 0.057(4) 0.014(3) -0.006(3) -0.001(3)
C15 0.032(3) 0.032(3) 0.056(4) 0.007(3) 0.003(3) -0.009(3)
C17 0.036(3) 0.027(3) 0.027(3) 0.002(2) 0.000(3) -0.008(2)
C18 0.028(3) 0.027(3) 0.038(3) -0.007(2) 0.003(2) -0.001(2)
C19 0.037(3) 0.029(3) 0.042(3) -0.001(2) 0.007(3) 0.013(3)
C20 0.090(5) 0.026(3) 0.043(3) 0.002(3) 0.000(3) 0.000(3)
C21 0.038(3) 0.033(3) 0.030(3) -0.002(2) 0.004(3) -0.007(3)
C22 0.053(4) 0.038(4) 0.048(4) -0.002(3) 0.016(3) 0.003(3)
C23 0.069(5) 0.057(5) 0.046(4) -0.007(4) 0.028(4) -0.008(4)
C24 0.091(5) 0.051(4) 0.037(3) 0.004(3) 0.020(4) -0.025(5)
C25 0.070(5) 0.048(4) 0.039(4) 0.008(3) 0.008(3) -0.008(3)
C26 0.047(3) 0.032(3) 0.036(3) -0.002(3) 0.001(3) -0.008(3)
C27 0.058(4) 0.026(3) 0.046(4) 0.006(3) 0.001(3) 0.006(3)
C28 0.042(3) 0.023(3) 0.037(3) 0.002(2) 0.006(3) -0.001(2)
C30 0.029(3) 0.029(3) 0.029(3) 0.005(2) 0.005(3) 0.002(2)
C32 0.039(3) 0.041(4) 0.051(4) -0.003(3) 0.002(3) 0.007(3)
C34 0.026(3) 0.034(3) 0.040(4) 0.007(3) 0.001(3) -0.001(2)
C36 0.054(4) 0.053(4) 0.043(4) 0.007(3) 0.001(3) -0.014(3)
C38 0.039(4) 0.081(6) 0.085(6) -0.037(5) 0.010(4) 0.006(4)
C39 0.068(5) 0.064(5) 0.091(7) -0.023(5) 0.021(5) -0.003(4)
C40 0.64(4) 0.161(13) 0.096(9) -0.057(9) -0.134(16) 0.153(17)
C41 0.43(3) 0.096(10) 0.081(8) -0.025(8) -0.071(12) 0.015(12)

loop_
_atom_type_symbol
_atom_type_description
_atom_type_scat_dispersion_real
_atom_type_scat_dispersion_imag
_atom_type_scat_source
C C 0.0033 0.0016 'International Tables Vol C Tables 4.2.6.8 and 6.1.1.4'
H H 0.0000 0.0000 'International Tables Vol C Tables 4.2.6.8 and 6.1.1.4'
N N 0.0061 0.0033 'International Tables Vol C Tables 4.2.6.8 and 6.1.1.4'
O O 0.0106 0.0060 'International Tables Vol C Tables 4.2.6.8 and 6.1.1.4'
Pd Pd -0.9988 1.0072 'International Tables Vol C Tables 4.2.6.8 and 6.1.1.4'

loop_
_geom_angle_atom_site_label_1
_geom_angle_atom_site_label_2
_geom_angle_atom_site_label_3
_geom_angle
O31 Pd1 Pd2 74.65(9)
O35 Pd1 Pd2 82.95(10)
O35 Pd1 O31 88.77(14)
N3 Pd1 Pd2 99.42(14)
N3 Pd1 O31 95.94(15)
N3 Pd1 O35 175.14(16)
C4 Pd1 Pd2 109.23(15)
C4 Pd1 O31 175.60(17)
C4 Pd1 O35 93.74(18)
C4 Pd1 N3 81.48(19)
O29 Pd2 Pd1 84.23(10)
O29 Pd2 O33 87.98(14)
O33 Pd2 Pd1 76.33(9)
N16 Pd2 Pd1 95.48(13)
N16 Pd2 O29 175.25(15)
N16 Pd2 O33 96.57(15)
C17 Pd2 Pd1 111.17(15)
C17 Pd2 O29 94.67(19)
C17 Pd2 O33 172.24(17)
C17 Pd2 N16 81.0(2)
C30 O29 Pd2 121.2(3)
C30 O31 Pd1 126.5(3)
C34 O33 Pd2 125.4(3)
C34 O35 Pd1 123.2(3)
C6 N3 Pd1 111.6(3)
C19 N16 Pd2 111.9(3)
C5 C4 Pd1 116.2(4)
C5 C4 C15 118.5(5)
C15 C4 Pd1 125.2(4)
C4 C5 C6 115.6(5)
C4 C5 C8 121.6(4)
C8 C5 C6 122.7(4)
N3 C6 C5 106.2(4)
N3 C6 C7 108.5(5)
C5 C6 C7 112.3(5)
C9 C8 C5 124.2(5)
C9 C8 C13 117.6(5)
C13 C8 C5 118.2(4)
C10 C9 C8 121.9(5)
C9 C10 C11 119.6(5)
C12 C11 C10 121.1(6)
C11 C12 C13 119.8(6)
C12 C13 C8 120.0(5)
C12 C13 C14 121.0(5)
C14 C13 C8 119.0(5)
C15 C14 C13 120.9(5)
C14 C15 C4 121.6(5)
C18 C17 Pd2 115.5(4)
C18 C17 C28 119.8(5)
C28 C17 Pd2 124.6(4)
C17 C18 C19 116.4(5)
C17 C18 C21 119.9(5)
C21 C18 C19 123.6(5)
N16 C19 C18 106.9(4)
N16 C19 C20 109.1(4)
C18 C19 C20 113.1(5)
C22 C21 C18 122.3(5)
C26 C21 C18 119.4(5)
C26 C21 C22 118.2(5)
C23 C22 C21 120.9(6)
C22 C23 C24 120.1(6)
C25 C24 C23 120.6(6)
C24 C25 C26 120.3(6)
C25 C26 C21 119.7(5)
C25 C26 C27 122.0(6)
C27 C26 C21 118.3(5)
C28 C27 C26 121.8(5)
C27 C28 C17 120.7(5)
O29 C30 O31 124.6(5)
O29 C30 C32 117.9(5)
O31 C30 C32 117.5(5)
O33 C34 O35 125.4(5)
O33 C34 C36 117.8(5)
O35 C34 C36 116.9(5)
N37 C38 C39 178.7(9)
N42 C41 C40 178.3(15)

loop_
_geom_bond_atom_site_label_1
_geom_bond_atom_site_label_2
_geom_bond_distance
Pd1 Pd2 2.9159(5)
Pd1 O31 2.166(3)
Pd1 O35 2.049(3)
Pd1 N3 2.026(4)
Pd1 C4 1.962(5)
Pd2 O29 2.072(3)
Pd2 O33 2.165(4)
Pd2 N16 2.036(4)
Pd2 C17 1.957(5)
O29 C30 1.260(6)
O31 C30 1.265(6)
O33 C34 1.258(6)
O35 C34 1.263(6)
N3 C6 1.502(7)
N16 C19 1.485(6)
N37 C38 1.140(10)
N42 C41 1.22(2)
C4 C5 1.379(7)
C4 C15 1.415(7)
C5 C6 1.514(7)
C5 C8 1.427(7)
C6 C7 1.516(8)
C8 C9 1.404(7)
C8 C13 1.424(7)
C9 C10 1.365(8)
C10 C11 1.403(8)
C11 C12 1.360(8)
C12 C13 1.413(7)
C13 C14 1.415(7)
C14 C15 1.355(7)
C17 C18 1.392(7)
C17 C28 1.403(7)
C18 C19 1.498(7)
C18 C21 1.428(7)
C19 C20 1.517(8)
C21 C22 1.418(8)
C21 C26 1.417(8)
C22 C23 1.371(9)
C23 C24 1.404(9)
C24 C25 1.367(9)
C25 C26 1.411(8)
C26 C27 1.413(8)
C27 C28 1.359(8)
C30 C32 1.495(7)
C34 C36 1.505(7)
C38 C39 1.465(12)
C40 C41 1.48(2)
